data_1514560
loop_
_publ_author_name
'McGowan, Kevin P.'
'O'Reilly, Matthew E.'
'Ghiviriga, Ion'
'Abboud, Khalil A.'
'Veige, Adam S.'

_publ_section_title
;
 Compelling mechanistic data and identification of the active species in
 tungsten-catalyzed alkyne polymerizations: conversion of a trianionic
 pincer into a new tetraanionic pincer-type ligand
;
_journal_issue 3
_journal_name_full 'Chemical Science'
_journal_page_first 1145
_journal_paper_doi 10.1039/c2sc21750c
_journal_volume 4
_journal_year 2013
_chemical_formula_moiety 'C43 H51 O3 W1, 0.5(C4 H10 O1)'
_chemical_formula_sum 'C45 H56 O3.5 W'
_chemical_formula_weight 836.75
_chemical_name_systematic
;
?
;
_space_group_IT_number 2
_symmetry_cell_setting triclinic
_symmetry_space_group_name_Hall '-P 1'
_symmetry_space_group_name_H-M 'P -1'
_atom_sites_solution_hydrogens geom
_atom_sites_solution_primary direct
_atom_sites_solution_secondary difmap
_audit_creation_method SHELXL-97
_audit_update_record
;
2012-03-20 # Formatted by publCIF
;
_cell_angle_alpha 93.621(2)
_cell_angle_beta 100.409(2)
_cell_angle_gamma 102.237(2)
_cell_formula_units_Z 2
_cell_length_a 9.4199(4)
_cell_length_b 12.1830(5)
_cell_length_c 17.6797(7)
_cell_measurement_reflns_used 9757
_cell_measurement_temperature 99(2)
_cell_measurement_theta_max 29.43
_cell_measurement_theta_min 2.36
_cell_volume 1939.34(14)
_computing_cell_refinement 'Bruker APEX2'
_computing_data_collection 'Bruker APEX2 (Bruker, 2008)'
_computing_data_reduction 'Bruker SAINT (Bruker, 2008)'
_computing_molecular_graphics 'Bruker SHELXTL'
_computing_publication_material 'Bruker SHELXTL'
_computing_structure_refinement 'Bruker SHELXTL'
_computing_structure_solution 'Bruker SHELXTL (Bruker, 2008)'
_diffrn_ambient_temperature 100(2)
_diffrn_measured_fraction_theta_full 1.000
_diffrn_measured_fraction_theta_max 1.000
_diffrn_measurement_device_type 'Bruker APEX-II CCD'
_diffrn_measurement_method 'phi and omega scans'
_diffrn_radiation_monochromator graphite
_diffrn_radiation_source 'fine-focus sealed tube'
_diffrn_radiation_type MoK\a
_diffrn_radiation_wavelength 0.71073
_diffrn_reflns_av_R_equivalents 0.0476
_diffrn_reflns_av_sigmaI/netI 0.0334
_diffrn_reflns_limit_h_max 12
_diffrn_reflns_limit_h_min -12
_diffrn_reflns_limit_k_max 15
_diffrn_reflns_limit_k_min -15
_diffrn_reflns_limit_l_max 22
_diffrn_reflns_limit_l_min -22
_diffrn_reflns_number 53616
_diffrn_reflns_theta_full 27.50
_diffrn_reflns_theta_max 27.50
_diffrn_reflns_theta_min 1.72
_diffrn_standards_decay_% <1
_diffrn_standards_interval_count 0
_diffrn_standards_interval_time 0
_diffrn_standards_number 0
_exptl_absorpt_coefficient_mu 3.018
_exptl_absorpt_correction_T_max 0.8863
_exptl_absorpt_correction_T_min 0.5978
_exptl_absorpt_correction_type integration
_exptl_absorpt_process_details 'Bruker SADABS'
_exptl_crystal_colour yellow
_exptl_crystal_density_diffrn 1.433
_exptl_crystal_density_method 'not measured'
_exptl_crystal_description plates
_exptl_crystal_F_000 856
_exptl_crystal_size_max 0.19
_exptl_crystal_size_mid 0.12
_exptl_crystal_size_min 0.04
_refine_diff_density_max 2.205
_refine_diff_density_min -2.364
_refine_diff_density_rms 0.103
_refine_ls_extinction_method none
_refine_ls_goodness_of_fit_ref 1.050
_refine_ls_hydrogen_treatment constr
_refine_ls_matrix_type full
_refine_ls_number_parameters 456
_refine_ls_number_reflns 8897
_refine_ls_number_restraints 0
_refine_ls_restrained_S_all 1.050
_refine_ls_R_factor_all 0.0302
_refine_ls_R_factor_gt 0.0262
_refine_ls_shift/su_max 0.008
_refine_ls_shift/su_mean 0.000
_refine_ls_structure_factor_coef Fsqd
_refine_ls_weighting_details 'calc w=1/[\s^2^(Fo^2^)+(0.0372P)^2^+0.9143P] where P=(Fo^2^+2Fc^2^)/3'
_refine_ls_weighting_scheme calc
_refine_ls_wR_factor_gt 0.0639
_refine_ls_wR_factor_ref 0.0655
_reflns_number_gt 8071
_reflns_number_total 8897
_reflns_threshold_expression I>2\s(I)
_cod_data_source_file c2sc21750c.txt
_cod_data_source_block mcg7
_cod_depositor_comments
;
The following automatic conversions were performed:

'_symmetry_cell_setting' value 'Triclinic' changed to 'triclinic'
according to
/usr/data/users/saulius/automatic-downloads/retrospective/RSC/lib/dictionaries/cif_core.dic
dictionary named 'cif_core.dic' version 2.4.2 from 2011-04-26.

Automatic conversion script
Id: cif_fix_values 2281 2013-09-26 08:29:07Z andrius 
;
_cod_original_sg_symbol_H-M P-1
_cod_original_formula_sum 'C45 H56 O3.50 W1'
_cod_database_code 1514560

loop_
_symmetry_equiv_pos_as_xyz
'x, y, z'
'-x, -y, -z'

loop_
_atom_site_label
_atom_site_type_symbol
_atom_site_fract_x
_atom_site_fract_y
_atom_site_fract_z
_atom_site_U_iso_or_equiv
_atom_site_adp_type
_atom_site_occupancy
_atom_site_symmetry_multiplicity
_atom_site_calc_flag
_atom_site_refinement_flags
_atom_site_disorder_assembly
_atom_site_disorder_group
W1 W 0.605938(12) 0.805133(9) 0.740919(6) 0.01503(4) Uani 1 1 d . . .
O1 O 0.6525(2) 0.95721(17) 0.70656(12) 0.0208(4) Uani 1 1 d . . .
O2 O 0.4609(2) 0.66411(16) 0.74662(11) 0.0169(4) Uani 1 1 d . . .
O3 O 0.3923(2) 0.87217(18) 0.73933(13) 0.0223(5) Uani 1 1 d . . .
C1 C 0.7315(3) 0.9960(3) 0.65288(18) 0.0214(6) Uani 1 1 d . . .
C2 C 0.8360(4) 1.1008(3) 0.6695(2) 0.0255(7) Uani 1 1 d . . .
C3 C 0.9143(4) 1.1359(3) 0.6120(2) 0.0302(8) Uani 1 1 d . . .
H3A H 0.9882 1.2044 0.6226 0.036 Uiso 1 1 calc R . .
C4 C 0.8884(4) 1.0746(3) 0.5400(2) 0.0331(8) Uani 1 1 d . . .
H4A H 0.9441 1.1009 0.5024 0.040 Uiso 1 1 calc R . .
C5 C 0.7810(4) 0.9752(3) 0.5235(2) 0.0290(8) Uani 1 1 d . . .
H5A H 0.7608 0.9342 0.4738 0.035 Uiso 1 1 calc R . .
C6 C 0.7013(4) 0.9340(3) 0.57946(19) 0.0233(7) Uani 1 1 d . . .
C7 C 0.5787(4) 0.8318(3) 0.55805(17) 0.0219(6) Uani 1 1 d . . .
C8 C 0.4718(4) 0.8274(3) 0.49174(18) 0.0288(8) Uani 1 1 d . . .
H8A H 0.4779 0.8891 0.4613 0.035 Uiso 1 1 calc R . .
C9 C 0.3547(4) 0.7317(3) 0.46990(18) 0.0281(7) Uani 1 1 d . . .
H9A H 0.2838 0.7277 0.4236 0.034 Uiso 1 1 calc R . .
C10 C 0.3416(4) 0.6431(3) 0.51524(18) 0.0263(7) Uani 1 1 d . . .
H10A H 0.2601 0.5798 0.5006 0.032 Uiso 1 1 calc R . .
C11 C 0.4469(3) 0.6456(3) 0.58220(17) 0.0186(6) Uani 1 1 d . . .
C12 C 0.5699(3) 0.7386(3) 0.60257(17) 0.0185(6) Uani 1 1 d . . .
C13 C 0.4302(3) 0.5475(3) 0.62806(18) 0.0191(6) Uani 1 1 d . . .
C14 C 0.3935(3) 0.4390(3) 0.58797(19) 0.0242(7) Uani 1 1 d . . .
H14A H 0.3857 0.4306 0.5335 0.029 Uiso 1 1 calc R . .
C15 C 0.3688(4) 0.3446(3) 0.6268(2) 0.0301(8) Uani 1 1 d . . .
H15A H 0.3425 0.2714 0.5992 0.036 Uiso 1 1 calc R . .
C16 C 0.3825(4) 0.3570(3) 0.7061(2) 0.0274(7) Uani 1 1 d . . .
H16A H 0.3667 0.2911 0.7322 0.033 Uiso 1 1 calc R . .
C17 C 0.4186(3) 0.4628(3) 0.74971(18) 0.0215(6) Uani 1 1 d . . .
C18 C 0.4387(3) 0.5589(2) 0.70863(17) 0.0174(6) Uani 1 1 d . . .
C19 C 0.8640(4) 1.1736(3) 0.7472(2) 0.0275(7) Uani 1 1 d . . .
C20 C 0.9669(4) 1.2891(3) 0.7469(2) 0.0385(9) Uani 1 1 d . . .
H20A H 1.0614 1.2787 0.7354 0.058 Uiso 1 1 calc R . .
H20B H 0.9847 1.3322 0.7978 0.058 Uiso 1 1 calc R . .
H20C H 0.9206 1.3304 0.7073 0.058 Uiso 1 1 calc R . .
C21 C 0.7173(4) 1.1964(3) 0.7651(2) 0.0357(9) Uani 1 1 d . . .
H21A H 0.6713 1.2349 0.7236 0.054 Uiso 1 1 calc R . .
H21B H 0.7379 1.2442 0.8143 0.054 Uiso 1 1 calc R . .
H21C H 0.6497 1.1246 0.7687 0.054 Uiso 1 1 calc R . .
C22 C 0.9383(4) 1.1135(3) 0.8115(2) 0.0326(8) Uani 1 1 d . . .
H22A H 1.0310 1.0997 0.7994 0.049 Uiso 1 1 calc R . .
H22B H 0.8717 1.0414 0.8153 0.049 Uiso 1 1 calc R . .
H22C H 0.9598 1.1611 0.8609 0.049 Uiso 1 1 calc R . .
C23 C 0.4388(4) 0.4709(3) 0.83822(19) 0.0244(7) Uani 1 1 d . . .
C24 C 0.5990(4) 0.5329(3) 0.8739(2) 0.0304(7) Uani 1 1 d . . .
H24A H 0.6197 0.6079 0.8557 0.046 Uiso 1 1 calc R . .
H24B H 0.6675 0.4895 0.8584 0.046 Uiso 1 1 calc R . .
H24C H 0.6122 0.5408 0.9304 0.046 Uiso 1 1 calc R . .
C25 C 0.3286(4) 0.5325(3) 0.8662(2) 0.0308(8) Uani 1 1 d . . .
H25A H 0.2272 0.4919 0.8429 0.046 Uiso 1 1 calc R . .
H25B H 0.3459 0.6095 0.8511 0.046 Uiso 1 1 calc R . .
H25C H 0.3425 0.5356 0.9227 0.046 Uiso 1 1 calc R . .
C26 C 0.4143(4) 0.3547(3) 0.8691(2) 0.0341(8) Uani 1 1 d . . .
H26A H 0.3129 0.3120 0.8478 0.051 Uiso 1 1 calc R . .
H26B H 0.4299 0.3647 0.9256 0.051 Uiso 1 1 calc R . .
H26C H 0.4847 0.3132 0.8535 0.051 Uiso 1 1 calc R . .
C27 C 0.6950(3) 0.8436(2) 0.85628(18) 0.0200(6) Uani 1 1 d . . .
C28 C 0.6896(4) 0.8891(3) 0.9373(2) 0.0359(9) Uani 1 1 d . . .
C29 C 0.6736(10) 1.0060(4) 0.9380(4) 0.132(4) Uani 1 1 d . . .
H29A H 0.6702 1.0348 0.9905 0.198 Uiso 1 1 calc R . .
H29B H 0.5817 1.0089 0.9027 0.198 Uiso 1 1 calc R . .
H29C H 0.7582 1.0526 0.9212 0.198 Uiso 1 1 calc R . .
C30 C 0.8258(11) 0.8815(14) 0.9889(4) 0.336(12) Uani 1 1 d . . .
H30A H 0.8244 0.9107 1.0417 0.505 Uiso 1 1 calc R . .
H30B H 0.9112 0.9262 0.9718 0.505 Uiso 1 1 calc R . .
H30C H 0.8332 0.8024 0.9881 0.505 Uiso 1 1 calc R . .
C31 C 0.5641(11) 0.8214(5) 0.9644(4) 0.140(4) Uani 1 1 d . . .
H31A H 0.5627 0.8522 1.0168 0.210 Uiso 1 1 calc R . .
H31B H 0.5743 0.7431 0.9650 0.210 Uiso 1 1 calc R . .
H31C H 0.4715 0.8239 0.9297 0.210 Uiso 1 1 calc R . .
C32 C 0.7868(3) 0.8035(2) 0.82060(18) 0.0196(6) Uani 1 1 d . . .
H32A H 0.8023 0.7282 0.8328 0.024 Uiso 1 1 calc R . .
H32B H 0.8792 0.8576 0.8168 0.024 Uiso 1 1 calc R . .
C33 C 0.6955(3) 0.7345(2) 0.66894(17) 0.0164(6) Uani 1 1 d . . .
C34 C 0.8146(3) 0.6810(2) 0.65375(17) 0.0165(6) Uani 1 1 d . . .
C35 C 0.8658(3) 0.6899(2) 0.58400(18) 0.0205(6) Uani 1 1 d . . .
H35A H 0.8226 0.7311 0.5459 0.025 Uiso 1 1 calc R . .
C36 C 0.9786(4) 0.6390(3) 0.5702(2) 0.0261(7) Uani 1 1 d . . .
H36A H 1.0124 0.6463 0.5228 0.031 Uiso 1 1 calc R . .
C37 C 1.0421(4) 0.5782(3) 0.6245(2) 0.0288(7) Uani 1 1 d . . .
H37A H 1.1189 0.5432 0.6146 0.035 Uiso 1 1 calc R . .
C38 C 0.9927(4) 0.5683(3) 0.6939(2) 0.0275(7) Uani 1 1 d . . .
H38A H 1.0366 0.5268 0.7315 0.033 Uiso 1 1 calc R . .
C39 C 0.8800(3) 0.6185(3) 0.70848(19) 0.0224(6) Uani 1 1 d . . .
H39A H 0.8467 0.6105 0.7559 0.027 Uiso 1 1 calc R . .
C40 C 0.2722(5) 0.8210(3) 0.7742(3) 0.0574(14) Uani 1 1 d . . .
H40A H 0.3079 0.8108 0.8290 0.069 Uiso 1 1 calc R . .
H40B H 0.2185 0.7469 0.7459 0.069 Uiso 1 1 calc R . .
C41 C 0.1744(5) 0.9063(4) 0.7677(4) 0.0687(17) Uani 1 1 d . . .
H41A H 0.2045 0.9637 0.8132 0.082 Uiso 1 1 calc R . .
H41B H 0.0689 0.8682 0.7634 0.082 Uiso 1 1 calc R . .
C42 C 0.1990(6) 0.9606(6) 0.6935(3) 0.0791(19) Uani 1 1 d . . .
H42A H 0.1133 0.9305 0.6506 0.095 Uiso 1 1 calc R . .
H42B H 0.2131 1.0436 0.7019 0.095 Uiso 1 1 calc R . .
C43 C 0.3321(5) 0.9306(5) 0.6763(3) 0.0626(15) Uani 1 1 d . . .
H43A H 0.3078 0.8810 0.6270 0.075 Uiso 1 1 calc R . .
H43B H 0.4058 0.9995 0.6713 0.075 Uiso 1 1 calc R . .
O4 O 0.956(5) 0.474(4) 0.0060(15) 0.034(4) Uiso 0.15 1 d P A -1
C44 C 1.059(4) 0.667(3) -0.0630(18) 0.034(4) Uiso 0.15 1 d P A -1
H44A H 1.1567 0.7180 -0.0565 0.052 Uiso 0.15 1 calc PR A -1
H44B H 0.9859 0.7114 -0.0547 0.052 Uiso 0.15 1 calc PR A -1
H44C H 1.0301 0.6283 -0.1155 0.052 Uiso 0.15 1 calc PR A -1
C45 C 1.064(6) 0.561(3) 0.009(4) 0.034(4) Uiso 0.15 1 d P A -1
H45A H 1.1537 0.5319 0.0066 0.041 Uiso 0.15 1 calc PR A -1
H45B H 1.0806 0.6034 0.0603 0.041 Uiso 0.15 1 calc PR A -1
C46 C 0.982(4) 0.391(3) 0.061(2) 0.034(4) Uiso 0.15 1 d P A -1
H46A H 0.9561 0.4073 0.1116 0.041 Uiso 0.15 1 calc PR A -1
H46B H 1.0821 0.3753 0.0672 0.041 Uiso 0.15 1 calc PR A -1
C47 C 0.861(3) 0.303(2) 0.0045(16) 0.034(4) Uiso 0.15 1 d P A -1
H47A H 0.8448 0.2304 0.0268 0.052 Uiso 0.15 1 calc PR A -1
H47B H 0.8927 0.2925 -0.0448 0.052 Uiso 0.15 1 calc PR A -1
H47C H 0.7683 0.3287 -0.0044 0.052 Uiso 0.15 1 calc PR A -1
O4' O 1.032(2) 0.5248(19) 0.0145(7) 0.0377(17) Uiso 0.35 1 d P B -2
C44' C 1.1348(16) 0.7127(11) -0.0275(8) 0.0377(17) Uiso 0.35 1 d P B -2
H44D H 1.1165 0.7565 -0.0714 0.057 Uiso 0.35 1 calc PR B -2
H44E H 1.2360 0.7013 -0.0206 0.057 Uiso 0.35 1 calc PR B -2
H44F H 1.1225 0.7537 0.0195 0.057 Uiso 0.35 1 calc PR B -2
C45' C 1.0213(18) 0.5946(15) -0.0436(9) 0.0377(17) Uiso 0.35 1 d P B -2
H45C H 0.9197 0.6079 -0.0537 0.045 Uiso 0.35 1 calc PR B -2
H45D H 1.0350 0.5546 -0.0913 0.045 Uiso 0.35 1 calc PR B -2
C46' C 0.936(2) 0.4135(12) -0.0110(12) 0.0377(17) Uiso 0.35 1 d P B -2
H46C H 0.8304 0.4177 -0.0205 0.045 Uiso 0.35 1 calc PR B -2
H46D H 0.9579 0.3815 -0.0593 0.045 Uiso 0.35 1 calc PR B -2
C47' C 0.9638(17) 0.3518(13) 0.0448(9) 0.0377(17) Uiso 0.35 1 d P B -2
H47D H 0.9010 0.2755 0.0311 0.057 Uiso 0.35 1 calc PR B -2
H47E H 0.9432 0.3854 0.0923 0.057 Uiso 0.35 1 calc PR B -2
H47F H 1.0683 0.3480 0.0531 0.057 Uiso 0.35 1 calc PR B -2

loop_
_atom_site_aniso_label
_atom_site_aniso_U_11
_atom_site_aniso_U_22
_atom_site_aniso_U_33
_atom_site_aniso_U_23
_atom_site_aniso_U_13
_atom_site_aniso_U_12
W1 0.01501(6) 0.01687(6) 0.01411(6) 0.00206(4) 0.00352(4) 0.00497(4)
O1 0.0243(11) 0.0207(10) 0.0215(11) 0.0066(9) 0.0098(9) 0.0086(9)
O2 0.0172(10) 0.0185(10) 0.0159(10) 0.0009(8) 0.0051(8) 0.0048(8)
O3 0.0183(11) 0.0229(11) 0.0267(12) 0.0017(9) 0.0051(9) 0.0067(9)
C1 0.0226(15) 0.0218(15) 0.0267(17) 0.0113(13) 0.0113(13) 0.0124(13)
C2 0.0273(17) 0.0223(15) 0.0339(19) 0.0117(14) 0.0123(14) 0.0131(14)
C3 0.0277(18) 0.0226(16) 0.048(2) 0.0151(15) 0.0173(16) 0.0112(14)
C4 0.039(2) 0.0300(18) 0.044(2) 0.0181(16) 0.0265(18) 0.0179(16)
C5 0.041(2) 0.0281(17) 0.0303(18) 0.0139(14) 0.0202(16) 0.0205(16)
C6 0.0291(17) 0.0235(15) 0.0264(17) 0.0122(13) 0.0133(14) 0.0170(14)
C7 0.0282(16) 0.0276(16) 0.0170(15) 0.0041(12) 0.0099(13) 0.0171(14)
C8 0.038(2) 0.0400(19) 0.0173(16) 0.0074(14) 0.0084(14) 0.0261(17)
C9 0.0273(17) 0.048(2) 0.0146(15) 0.0022(14) 0.0031(13) 0.0215(16)
C10 0.0183(15) 0.044(2) 0.0178(16) -0.0023(14) 0.0038(12) 0.0125(15)
C11 0.0152(14) 0.0281(16) 0.0144(14) -0.0017(12) 0.0045(11) 0.0089(12)
C12 0.0185(14) 0.0252(15) 0.0148(14) 0.0012(12) 0.0052(12) 0.0099(12)
C13 0.0121(13) 0.0248(15) 0.0203(15) -0.0021(12) 0.0045(12) 0.0038(12)
C14 0.0183(15) 0.0300(17) 0.0230(16) -0.0065(13) 0.0070(13) 0.0030(13)
C15 0.0282(18) 0.0240(16) 0.036(2) -0.0104(14) 0.0125(15) 0.0003(14)
C16 0.0286(18) 0.0193(15) 0.0358(19) 0.0007(14) 0.0137(15) 0.0032(13)
C17 0.0206(15) 0.0217(15) 0.0233(16) 0.0005(12) 0.0084(13) 0.0044(13)
C18 0.0129(13) 0.0192(14) 0.0201(15) -0.0013(12) 0.0045(11) 0.0031(11)
C19 0.0272(17) 0.0191(15) 0.038(2) 0.0069(14) 0.0100(15) 0.0056(13)
C20 0.042(2) 0.0261(18) 0.043(2) 0.0086(16) 0.0057(18) -0.0008(16)
C21 0.036(2) 0.0242(17) 0.051(2) -0.0023(16) 0.0153(18) 0.0111(16)
C22 0.039(2) 0.0278(17) 0.034(2) 0.0088(15) 0.0085(16) 0.0101(16)
C23 0.0321(18) 0.0215(15) 0.0223(16) 0.0071(13) 0.0103(14) 0.0066(14)
C24 0.0350(19) 0.0294(18) 0.0238(18) 0.0073(14) 0.0007(15) 0.0039(15)
C25 0.043(2) 0.0307(18) 0.0243(18) 0.0062(14) 0.0170(16) 0.0107(16)
C26 0.043(2) 0.0258(17) 0.036(2) 0.0116(15) 0.0142(17) 0.0044(16)
C27 0.0216(15) 0.0172(14) 0.0190(15) 0.0001(12) 0.0012(12) 0.0026(12)
C28 0.0332(19) 0.053(2) 0.0204(17) -0.0131(16) -0.0039(15) 0.0209(18)
C29 0.290(11) 0.025(2) 0.110(5) -0.007(3) 0.157(7) 0.008(4)
C30 0.22(1) 0.77(3) 0.063(5) -0.193(10) -0.104(6) 0.377(17)
C31 0.282(11) 0.054(3) 0.074(4) -0.027(3) 0.126(6) -0.050(5)
C32 0.0181(14) 0.0171(14) 0.0216(16) 0.0042(12) 0.0028(12) -0.0004(12)
C33 0.0163(14) 0.0172(13) 0.0159(14) 0.0044(11) 0.0025(11) 0.0037(11)
C34 0.0135(13) 0.0137(13) 0.0213(15) 0.0014(11) 0.0030(11) 0.0012(11)
C35 0.0183(15) 0.0200(14) 0.0229(16) 0.0024(12) 0.0035(12) 0.0041(12)
C36 0.0214(16) 0.0280(17) 0.0302(18) 0.0000(14) 0.0095(14) 0.0055(14)
C37 0.0188(16) 0.0249(16) 0.045(2) 0.0001(15) 0.0060(15) 0.0107(14)
C38 0.0229(16) 0.0220(16) 0.039(2) 0.0074(14) 0.0019(14) 0.0098(14)
C39 0.0207(15) 0.0207(15) 0.0256(17) 0.0059(13) 0.0033(13) 0.0040(13)
C40 0.035(2) 0.032(2) 0.119(5) 0.015(2) 0.046(3) 0.0108(18)
C41 0.048(3) 0.049(3) 0.129(5) 0.019(3) 0.048(3) 0.024(2)
C42 0.066(4) 0.124(5) 0.070(4) 0.023(4) 0.020(3) 0.064(4)
C43 0.059(3) 0.114(4) 0.041(2) 0.031(3) 0.017(2) 0.062(3)

loop_
_atom_type_symbol
_atom_type_description
_atom_type_scat_dispersion_real
_atom_type_scat_dispersion_imag
_atom_type_scat_source
C C 0.0033 0.0016 'International Tables Vol C Tables 4.2.6.8 and 6.1.1.4'
H H 0.0000 0.0000 'International Tables Vol C Tables 4.2.6.8 and 6.1.1.4'
O O 0.0106 0.0060 'International Tables Vol C Tables 4.2.6.8 and 6.1.1.4'
W W -0.8490 6.8722 'International Tables Vol C Tables 4.2.6.8 and 6.1.1.4'

loop_
_geom_angle_atom_site_label_1
_geom_angle_atom_site_label_2
_geom_angle_atom_site_label_3
_geom_angle
C33 W1 O1 96.0(1)
C33 W1 O2 93.15(10)
O1 W1 O2 150.25(9)
C33 W1 C32 86.60(12)
O1 W1 C32 103.17(11)
O2 W1 C32 105.59(10)
C33 W1 C27 124.26(12)
O1 W1 C27 99.50(11)
O2 W1 C27 98.53(10)
C32 W1 C27 37.76(12)
C33 W1 O3 137.67(10)
O1 W1 O3 75.10(8)
O2 W1 O3 79.09(8)
C32 W1 O3 135.67(10)
C27 W1 O3 98.07(10)
C33 W1 C12 38.0(1)
O1 W1 C12 84.64(9)
O2 W1 C12 85.36(9)
C32 W1 C12 124.51(11)
C27 W1 C12 162.25(11)
O3 W1 C12 99.68(8)
C1 O1 W1 130.22(17)
C18 O2 W1 130.33(17)
C40 O3 C43 107.6(3)
C40 O3 W1 124.1(2)
C43 O3 W1 122.3(2)
O1 C1 C6 119.1(3)
O1 C1 C2 119.8(3)
C6 C1 C2 121.0(3)
C3 C2 C1 117.1(3)
C3 C2 C19 120.9(3)
C1 C2 C19 122.1(3)
C4 C3 C2 122.6(3)
C4 C3 H3A 118.7
C2 C3 H3A 118.7
C5 C4 C3 119.4(3)
C5 C4 H4A 120.3
C3 C4 H4A 120.3
C4 C5 C6 120.7(3)
C4 C5 H5A 119.7
C6 C5 H5A 119.7
C5 C6 C1 119.1(3)
C5 C6 C7 119.3(3)
C1 C6 C7 121.4(3)
C8 C7 C12 119.6(3)
C8 C7 C6 118.6(3)
C12 C7 C6 121.7(3)
C7 C8 C9 119.9(3)
C7 C8 H8A 120.0
C9 C8 H8A 120.0
C10 C9 C8 120.5(3)
C10 C9 H9A 119.7
C8 C9 H9A 119.7
C9 C10 C11 120.7(3)
C9 C10 H10A 119.7
C11 C10 H10A 119.7
C10 C11 C12 119.4(3)
C10 C11 C13 118.8(3)
C12 C11 C13 121.8(3)
C11 C12 C7 119.6(3)
C11 C12 C33 119.6(3)
C7 C12 C33 120.7(3)
C11 C12 W1 109.87(19)
C7 C12 W1 110.0(2)
C33 C12 W1 50.50(13)
C14 C13 C18 119.2(3)
C14 C13 C11 117.9(3)
C18 C13 C11 122.8(3)
C15 C14 C13 120.6(3)
C15 C14 H14A 119.7
C13 C14 H14A 119.7
C14 C15 C16 119.5(3)
C14 C15 H15A 120.2
C16 C15 H15A 120.2
C15 C16 C17 122.8(3)
C15 C16 H16A 118.6
C17 C16 H16A 118.6
C16 C17 C18 116.9(3)
C16 C17 C23 120.3(3)
C18 C17 C23 122.8(3)
O2 C18 C13 119.2(3)
O2 C18 C17 119.9(3)
C13 C18 C17 120.8(3)
C20 C19 C22 107.8(3)
C20 C19 C2 111.8(3)
C22 C19 C2 109.3(3)
C20 C19 C21 106.7(3)
C22 C19 C21 110.4(3)
C2 C19 C21 110.8(3)
C19 C20 H20A 109.5
C19 C20 H20B 109.5
H20A C20 H20B 109.5
C19 C20 H20C 109.5
H20A C20 H20C 109.5
H20B C20 H20C 109.5
C19 C21 H21A 109.5
C19 C21 H21B 109.5
H21A C21 H21B 109.5
C19 C21 H21C 109.5
H21A C21 H21C 109.5
H21B C21 H21C 109.5
C19 C22 H22A 109.5
C19 C22 H22B 109.5
H22A C22 H22B 109.5
C19 C22 H22C 109.5
H22A C22 H22C 109.5
H22B C22 H22C 109.5
C25 C23 C17 110.9(3)
C25 C23 C24 110.6(3)
C17 C23 C24 108.8(3)
C25 C23 C26 107.0(3)
C17 C23 C26 112.8(3)
C24 C23 C26 106.6(3)
C23 C24 H24A 109.5
C23 C24 H24B 109.5
H24A C24 H24B 109.5
C23 C24 H24C 109.5
H24A C24 H24C 109.5
H24B C24 H24C 109.5
C23 C25 H25A 109.5
C23 C25 H25B 109.5
H25A C25 H25B 109.5
C23 C25 H25C 109.5
H25A C25 H25C 109.5
H25B C25 H25C 109.5
C23 C26 H26A 109.5
C23 C26 H26B 109.5
H26A C26 H26B 109.5
C23 C26 H26C 109.5
H26A C26 H26C 109.5
H26B C26 H26C 109.5
C32 C27 C28 138.4(3)
C32 C27 W1 69.69(19)
C28 C27 W1 151.9(2)
C30 C28 C29 111.0(8)
C30 C28 C31 108.2(8)
C29 C28 C31 108.6(5)
C30 C28 C27 108.3(3)
C29 C28 C27 109.9(4)
C31 C28 C27 110.8(3)
C28 C29 H29A 109.5
C28 C29 H29B 109.5
H29A C29 H29B 109.5
C28 C29 H29C 109.5
H29A C29 H29C 109.5
H29B C29 H29C 109.5
C28 C30 H30A 109.5
C28 C30 H30B 109.5
H30A C30 H30B 109.5
C28 C30 H30C 109.5
H30A C30 H30C 109.5
H30B C30 H30C 109.5
C28 C31 H31A 109.5
C28 C31 H31B 109.5
H31A C31 H31B 109.5
C28 C31 H31C 109.5
H31A C31 H31C 109.5
H31B C31 H31C 109.5
C27 C32 W1 72.55(19)
C27 C32 H32A 116.3
W1 C32 H32A 116.3
C27 C32 H32B 116.3
W1 C32 H32B 116.3
H32A C32 H32B 113.3
C34 C33 C12 119.2(2)
C34 C33 W1 149.2(2)
C12 C33 W1 91.50(17)
C39 C34 C35 118.0(3)
C39 C34 C33 120.8(3)
C35 C34 C33 121.2(3)
C36 C35 C34 120.8(3)
C36 C35 H35A 119.6
C34 C35 H35A 119.6
C37 C36 C35 120.6(3)
C37 C36 H36A 119.7
C35 C36 H36A 119.7
C36 C37 C38 119.5(3)
C36 C37 H37A 120.3
C38 C37 H37A 120.3
C39 C38 C37 120.6(3)
C39 C38 H38A 119.7
C37 C38 H38A 119.7
C38 C39 C34 120.5(3)
C38 C39 H39A 119.7
C34 C39 H39A 119.7
O3 C40 C41 102.9(3)
O3 C40 H40A 111.2
C41 C40 H40A 111.2
O3 C40 H40B 111.2
C41 C40 H40B 111.2
H40A C40 H40B 109.1
C40 C41 C42 104.3(4)
C40 C41 H41A 110.9
C42 C41 H41A 110.9
C40 C41 H41B 110.9
C42 C41 H41B 110.9
H41A C41 H41B 108.9
C43 C42 C41 105.1(4)
C43 C42 H42A 110.7
C41 C42 H42A 110.7
C43 C42 H42B 110.7
C41 C42 H42B 110.7
H42A C42 H42B 108.8
O3 C43 C42 108.1(4)
O3 C43 H43A 110.1
C42 C43 H43A 110.1
O3 C43 H43B 110.1
C42 C43 H43B 110.1
H43A C43 H43B 108.4
C45 O4 C46 117(4)
C45 C44 H44A 109.5
C45 C44 H44B 109.5
H44A C44 H44B 109.5
C45 C44 H44C 109.5
H44A C44 H44C 109.5
H44B C44 H44C 109.5
O4 C45 C44 123(3)
O4 C45 H45A 106.6
C44 C45 H45A 106.6
O4 C45 H45B 106.7
C44 C45 H45B 106.7
H45A C45 H45B 106.6
O4 C46 C47 87(3)
O4 C46 H46A 114.1
C47 C46 H46A 114.1
O4 C46 H46B 114.1
C47 C46 H46B 114.1
H46A C46 H46B 111.3
C46 C47 H47A 109.5
C46 C47 H47B 109.5
H47A C47 H47B 109.5
C46 C47 H47C 109.5
H47A C47 H47C 109.5
H47B C47 H47C 109.5
C45' O4' C46' 110.7(16)
C45' C44' H44D 109.5
C45' C44' H44E 109.5
H44D C44' H44E 109.5
C45' C44' H44F 109.5
H44D C44' H44F 109.5
H44E C44' H44F 109.5
O4' C45' C44' 115.9(16)
O4' C45' H45C 108.3
C44' C45' H45C 108.3
O4' C45' H45D 108.3
C44' C45' H45D 108.3
H45C C45' H45D 107.4
C47' C46' O4' 105.8(16)
C47' C46' H46C 110.6
O4' C46' H46C 110.6
C47' C46' H46D 110.6
O4' C46' H46D 110.6
H46C C46' H46D 108.7
C46' C47' H47D 109.5
C46' C47' H47E 109.5
H47D C47' H47E 109.5
C46' C47' H47F 109.5
H47D C47' H47F 109.5
H47E C47' H47F 109.5

loop_
_geom_bond_atom_site_label_1
_geom_bond_atom_site_label_2
_geom_bond_distance
W1 C33 1.905(3)
W1 O1 1.972(2)
W1 O2 1.976(2)
W1 C32 2.009(3)
W1 C27 2.044(3)
W1 O3 2.323(2)
W1 C12 2.467(3)
O1 C1 1.357(4)
O2 C18 1.365(3)
O3 C40 1.432(4)
O3 C43 1.453(5)
C1 C6 1.410(5)
C1 C2 1.415(5)
C2 C3 1.397(5)
C2 C19 1.536(5)
C3 C4 1.389(5)
C3 H3A 0.9500
C4 C5 1.380(5)
C4 H4A 0.9500
C5 C6 1.401(4)
C5 H5A 0.9500
C6 C7 1.483(5)
C7 C8 1.391(5)
C7 C12 1.419(4)
C8 C9 1.403(5)
C8 H8A 0.9500
C9 C10 1.383(5)
C9 H9A 0.9500
C10 C11 1.394(4)
C10 H10A 0.9500
C11 C12 1.413(4)
C11 C13 1.483(4)
C12 C33 1.520(4)
C13 C14 1.403(4)
C13 C18 1.409(4)
C14 C15 1.375(5)
C14 H14A 0.9500
C15 C16 1.380(5)
C15 H15A 0.9500
C16 C17 1.401(4)
C16 H16A 0.9500
C17 C18 1.414(4)
C17 C23 1.536(4)
C19 C20 1.531(5)
C19 C22 1.534(5)
C19 C21 1.548(4)
C20 H20A 0.9800
C20 H20B 0.9800
C20 H20C 0.9800
C21 H21A 0.9800
C21 H21B 0.9800
C21 H21C 0.9800
C22 H22A 0.9800
C22 H22B 0.9800
C22 H22C 0.9800
C23 C25 1.535(4)
C23 C24 1.536(5)
C23 C26 1.536(4)
C24 H24A 0.9800
C24 H24B 0.9800
C24 H24C 0.9800
C25 H25A 0.9800
C25 H25B 0.9800
C25 H25C 0.9800
C26 H26A 0.9800
C26 H26B 0.9800
C26 H26C 0.9800
C27 C32 1.312(4)
C27 C28 1.516(4)
C28 C30 1.457(7)
C28 C29 1.464(6)
C28 C31 1.466(7)
C29 H29A 0.9800
C29 H29B 0.9800
C29 H29C 0.9800
C30 H30A 0.9800
C30 H30B 0.9800
C30 H30C 0.9800
C31 H31A 0.9800
C31 H31B 0.9800
C31 H31C 0.9800
C32 H32A 0.9900
C32 H32B 0.9900
C33 C34 1.467(4)
C34 C39 1.405(4)
C34 C35 1.405(4)
C35 C36 1.388(4)
C35 H35A 0.9500
C36 C37 1.378(5)
C36 H36A 0.9500
C37 C38 1.392(5)
C37 H37A 0.9500
C38 C39 1.386(4)
C38 H38A 0.9500
C39 H39A 0.9500
C40 C41 1.525(5)
C40 H40A 0.9900
C40 H40B 0.9900
C41 C42 1.539(8)
C41 H41A 0.9900
C41 H41B 0.9900
C42 C43 1.455(6)
C42 H42A 0.9900
C42 H42B 0.9900
C43 H43A 0.9900
C43 H43B 0.9900
O4 C45 1.30(5)
O4 C46 1.47(5)
C44 C45 1.87(7)
C44 H44A 0.9800
C44 H44B 0.9800
C44 H44C 0.9800
C45 H45A 0.9900
C45 H45B 0.9900
C46 C47 1.55(5)
C46 H46A 0.9900
C46 H46B 0.9900
C47 H47A 0.9800
C47 H47B 0.9800
C47 H47C 0.9800
O4' C45' 1.378(19)
O4' C46' 1.45(3)
C44' C45' 1.57(2)
C44' H44D 0.9800
C44' H44E 0.9800
C44' H44F 0.9800
C45' H45C 0.9900
C45' H45D 0.9900
C46' C47' 1.30(3)
C46' H46C 0.9900
C46' H46D 0.9900
C47' H47D 0.9800
C47' H47E 0.9800
C47' H47F 0.9800
